data_7156444
loop_
_publ_author_name
'Karki, Bhupal Singh'
'Pramanik, Mukund M. D.'
'Kant, Ruchir'
'Rastogi, Namrata'

_publ_section_title
;
 Visible light catalyzed reaction of \a-bromochalcones with chalcones:
 direct access to the urundeuvine scaffold.
;
_journal_issue 39
_journal_name_full 'Organic &amp; biomolecular chemistry'
_journal_page_first 7152
_journal_page_last 7156
_journal_paper_doi 10.1039/c8ob01881b
_journal_volume 16
_journal_year 2018
_chemical_compound_source 'see text'
_chemical_formula_moiety 'C37 H34 Br2 O9, C O'
_chemical_formula_sum 'C38 H34 Br2 O10'
_chemical_formula_weight 810.45
_space_group_IT_number 14
_space_group_name_Hall '-P 2ybc'
_space_group_name_H-M_alt 'P 1 21/c 1'
_symmetry_cell_setting monoclinic
_symmetry_Int_Tables_number 14
_symmetry_space_group_name_Hall '-P 2ybc'
_symmetry_space_group_name_H-M 'P 1 21/c 1'
_atom_sites_solution_hydrogens geom
_atom_sites_solution_primary direct
_atom_sites_solution_secondary difmap
_audit_update_record
;
2018-01-11 deposited with the CCDC.
2018-09-11 downloaded from the CCDC.
;
_cell_angle_alpha 90
_cell_angle_beta 98.778(5)
_cell_angle_gamma 90
_cell_formula_units_Z 4
_cell_length_a 17.651(4)
_cell_length_b 11.598(3)
_cell_length_c 18.625(5)
_cell_measurement_reflns_used 3231
_cell_measurement_temperature 293(2)
_cell_measurement_theta_max 25.4
_cell_measurement_theta_min 3.2
_cell_volume 3768.2(16)
_computing_cell_refinement
;
CrystalClear-SM Expert 2.1 b24 (Rigaku, 2012)
;
_computing_data_collection
;
CrystalClear-SM Expert 2.1 b24 (Rigaku, 2012)
;
_computing_data_reduction
;
CrystalClear-SM Expert 2.1 b24 (Rigaku, 2012)
;
_computing_molecular_graphics 'SHELXTL (Bruker, 1997)'
_computing_structure_refinement 'SHELXL-97 (Sheldrick, 1997)'
_computing_structure_solution 'SHELXS-97 (Sheldrick, 1990)'
_diffrn_ambient_temperature 293(2)
_diffrn_detector CCD
_diffrn_detector_area_resol_mean 28.5714
_diffrn_measured_fraction_theta_full 0.977
_diffrn_measured_fraction_theta_max 0.977
_diffrn_measurement_device
;
AFC12 (Right): Kappa 3 circle
;
_diffrn_measurement_device_type
;
Rigaku Saturn724+ (4x4 bin mode)
;
_diffrn_measurement_method 'profile data from \w-scans'
_diffrn_measurement_specimen_support Fiber
_diffrn_radiation_monochromator Confocal
_diffrn_radiation_type 'Mo K\a'
_diffrn_radiation_wavelength 0.71075
_diffrn_reflns_av_R_equivalents 0.0752
_diffrn_reflns_av_sigmaI/netI 0.0916
_diffrn_reflns_limit_h_max 21
_diffrn_reflns_limit_h_min -20
_diffrn_reflns_limit_k_max 13
_diffrn_reflns_limit_k_min -10
_diffrn_reflns_limit_l_max 20
_diffrn_reflns_limit_l_min -22
_diffrn_reflns_number 23722
_diffrn_reflns_theta_full 25.38
_diffrn_reflns_theta_max 25.38
_diffrn_reflns_theta_min 3.18
_diffrn_source MicroMax003_Mo
_diffrn_source_current 0.6
_diffrn_source_power 0.0
_diffrn_source_voltage 50.0
_exptl_absorpt_coefficient_mu 2.206
_exptl_absorpt_correction_T_max 0.826
_exptl_absorpt_correction_T_min 0.748
_exptl_absorpt_correction_type multi-scan
_exptl_absorpt_process_details 'REQAB (Rigaku, 1998)'
_exptl_crystal_colour Colorless
_exptl_crystal_density_diffrn 1.429
_exptl_crystal_density_method 'Not Measured'
_exptl_crystal_description Block
_exptl_crystal_F_000 1648
_exptl_crystal_size_max 0.140
_exptl_crystal_size_mid 0.100
_exptl_crystal_size_min 0.090
_refine_diff_density_max 0.689
_refine_diff_density_min -0.310
_refine_diff_density_rms 0.073
_refine_ls_extinction_method none
_refine_ls_goodness_of_fit_ref 0.999
_refine_ls_hydrogen_treatment constr
_refine_ls_matrix_type full
_refine_ls_number_parameters 458
_refine_ls_number_reflns 6762
_refine_ls_number_restraints 0
_refine_ls_restrained_S_all 0.999
_refine_ls_R_factor_all 0.1436
_refine_ls_R_factor_gt 0.0647
_refine_ls_shift/su_max 0.000
_refine_ls_shift/su_mean 0.000
_refine_ls_structure_factor_coef Fsqd
_refine_ls_weighting_details 'calc w=1/[\s^2^(Fo^2^)+(0.0831P)^2^+1.9257P] where P=(Fo^2^+2Fc^2^)/3'
_refine_ls_weighting_scheme calc
_refine_ls_wR_factor_gt 0.1534
_refine_ls_wR_factor_ref 0.1871
_reflns_number_gt 3424
_reflns_number_total 6762
_reflns_threshold_expression >2sigma(I)
_cod_data_source_file c8ob01881b2.cif
_cod_data_source_block shelxl
_cod_depositor_comments
;
The following automatic conversions were performed:

'_symmetry_cell_setting' value 'Monoclinic' changed to 'monoclinic'
according to
/home/data/users/saulius/crontab/automatic-downloads/rss-feeds/RSC/lib/dictionaries/cif_core.dic
dictionary named 'cif_core.dic' version 2.4.2 from 2011-04-26.

'_exptl_absorpt_correction_type' value 'Multi-scan' changed to
'multi-scan' according to
/home/data/users/saulius/crontab/automatic-downloads/rss-feeds/RSC/lib/dictionaries/cif_core.dic
dictionary named 'cif_core.dic' version 2.4.2 from 2011-04-26.

'_refine_ls_hydrogen_treatment' value 'Constr' changed to 'constr'
according to
/home/data/users/saulius/crontab/automatic-downloads/rss-feeds/RSC/lib/dictionaries/cif_core.dic
dictionary named 'cif_core.dic' version 2.4.2 from 2011-04-26.

Automatic conversion script
Id: cif_fix_values 4973 2017-02-22 13:04:09Z antanas 

 Adding full bibliography for 7156444--7156445.cif.
;
_cod_original_sg_symbol_H-M 'P 21/c'
_cod_database_code 7156444

loop_
_symmetry_equiv_pos_site_id
_symmetry_equiv_pos_as_xyz
1 x,y,z
2 -x,1/2+y,1/2-z
3 -x,-y,-z
4 x,1/2-y,1/2+z

loop_
_atom_site_aniso_label
_atom_site_aniso_U_11
_atom_site_aniso_U_22
_atom_site_aniso_U_33
_atom_site_aniso_U_23
_atom_site_aniso_U_13
_atom_site_aniso_U_12
Br1 0.0428(4) 0.1154(7) 0.0818(6) 0.0267(5) 0.0108(4) -0.0121(4)
Br2 0.0874(6) 0.0914(6) 0.0567(5) 0.0013(4) 0.0288(5) -0.0078(4)
O1 0.087(4) 0.064(3) 0.091(4) -0.019(3) -0.012(3) -0.017(3)
O2 0.043(3) 0.071(3) 0.077(3) -0.027(3) 0.013(2) -0.004(2)
O3 0.051(3) 0.069(3) 0.115(4) -0.035(3) 0.013(3) 0.002(2)
O4 0.114(5) 0.077(4) 0.078(4) -0.017(3) 0.012(3) 0.032(3)
O5 0.056(3) 0.058(3) 0.049(3) 0.005(2) 0.014(2) -0.006(2)
O6 0.061(3) 0.083(3) 0.058(3) 0.026(3) -0.001(3) 0.007(2)
O7 0.059(3) 0.095(4) 0.048(3) 0.002(3) -0.008(2) -0.023(3)
O8 0.084(3) 0.063(3) 0.063(3) -0.019(2) 0.024(3) -0.012(2)
O9 0.072(3) 0.061(3) 0.083(4) 0.010(3) 0.024(3) -0.009(2)
C1 0.063(4) 0.049(4) 0.053(4) -0.004(3) 0.010(4) -0.006(3)
C2 0.088(6) 0.049(4) 0.060(5) -0.004(4) 0.004(4) -0.005(4)
C3 0.075(5) 0.045(4) 0.056(5) -0.002(3) -0.004(4) -0.015(4)
C4 0.051(4) 0.057(4) 0.064(5) 0.008(4) -0.003(4) -0.012(3)
C5 0.058(4) 0.051(4) 0.040(4) -0.002(3) 0.004(3) -0.009(3)
C6 0.049(4) 0.044(4) 0.041(4) 0.001(3) 0.009(3) -0.007(3)
C7 0.046(4) 0.059(4) 0.050(4) -0.011(3) 0.012(3) -0.002(3)
C8 0.036(3) 0.048(4) 0.046(4) -0.003(3) 0.007(3) -0.006(3)
C9 0.043(4) 0.049(4) 0.045(4) 0.000(3) 0.010(3) -0.005(3)
C10 0.036(3) 0.041(3) 0.039(4) 0.000(3) 0.003(3) 0.000(2)
C11 0.047(4) 0.044(3) 0.050(4) -0.003(3) 0.012(3) 0.001(3)
C12 0.059(4) 0.041(4) 0.054(4) 0.002(3) 0.008(4) 0.004(3)
C13 0.043(4) 0.061(4) 0.057(5) 0.008(3) 0.004(3) 0.003(3)
C14 0.040(4) 0.059(4) 0.054(4) 0.004(3) 0.010(3) -0.003(3)
C15 0.035(3) 0.047(3) 0.046(4) 0.006(3) 0.004(3) -0.001(3)
C16 0.045(4) 0.053(4) 0.045(4) 0.001(3) 0.012(3) -0.007(3)
C17 0.043(3) 0.049(4) 0.035(4) -0.002(3) 0.006(3) 0.000(3)
C18 0.042(4) 0.057(4) 0.032(4) -0.007(3) 0.001(3) 0.004(3)
C19 0.037(3) 0.053(4) 0.041(4) 0.009(3) 0.001(3) 0.004(3)
C20 0.049(4) 0.049(4) 0.045(4) -0.002(3) 0.006(3) 0.002(3)
C21 0.044(4) 0.045(4) 0.060(5) 0.001(3) -0.005(3) -0.003(3)
C22 0.045(4) 0.058(4) 0.056(5) 0.013(4) 0.004(3) 0.005(3)
C23 0.050(4) 0.058(4) 0.041(4) 0.001(3) 0.009(3) 0.006(3)
C24 0.047(4) 0.049(4) 0.039(4) 0.006(3) -0.003(3) -0.001(3)
C25 0.044(3) 0.045(3) 0.044(4) 0.001(3) 0.008(3) -0.002(3)
C26 0.046(4) 0.067(4) 0.060(5) -0.010(3) 0.014(4) -0.005(3)
C27 0.052(4) 0.073(5) 0.060(5) -0.010(4) 0.014(4) 0.009(4)
C28 0.069(5) 0.062(5) 0.051(5) -0.012(4) 0.004(4) 0.014(4)
C29 0.064(5) 0.046(4) 0.076(5) -0.014(4) 0.000(4) -0.001(3)
C30 0.052(4) 0.054(4) 0.089(6) -0.011(4) 0.009(4) -0.005(3)
C31 0.114(7) 0.061(5) 0.142(9) 0.006(5) 0.043(7) -0.030(5)
C32 0.161(10) 0.116(7) 0.098(7) -0.050(6) 0.063(7) -0.054(7)
C33 0.087(7) 0.157(9) 0.084(7) 0.053(6) -0.011(5) 0.024(6)
C34 0.085(5) 0.084(5) 0.065(5) -0.001(4) 0.038(5) 0.003(4)
C35 0.145(9) 0.102(7) 0.104(7) 0.016(5) 0.065(7) 0.069(6)
C36 0.046(4) 0.100(6) 0.091(6) -0.027(5) 0.007(4) 0.005(4)
C37 0.078(6) 0.073(5) 0.112(8) 0.000(5) -0.021(6) -0.016(4)
O10 0.146(10) 0.289(14) 0.70(3) -0.212(18) 0.080(14) 0.084(9)
C38 0.097(7) 0.070(6) 0.215(12) -0.070(7) 0.029(8) 0.006(5)

loop_
_atom_site_label
_atom_site_type_symbol
_atom_site_thermal_displace_type
_atom_site_fract_x
_atom_site_fract_y
_atom_site_fract_z
_atom_site_occupancy
_atom_site_U_iso_or_equiv
_atom_site_calc_flag
_atom_site_refinement_flags
Br1 Br Uani 0.48343(4) 0.91723(7) 0.07600(5) 1.000 0.0799(3) . .
Br2 Br Uani 0.35902(5) 1.07066(7) -0.29851(4) 1.000 0.0767(3) . .
O1 O Uani -0.0708(3) 0.4571(4) -0.1419(3) 1.000 0.083(2) . .
O2 O Uani 0.0145(2) 0.7818(4) 0.0113(2) 1.000 0.0633(17) . .
O3 O Uani 0.2360(3) 0.6824(4) -0.0003(3) 1.000 0.0783(19) . .
O4 O Uani 0.0737(3) 1.2519(4) 0.2338(3) 1.000 0.090(3) . .
O5 O Uani 0.2381(2) 0.7411(3) 0.2400(2) 1.000 0.0537(17) . .
O6 O Uani 0.3859(3) 0.7209(4) 0.2975(3) 1.000 0.0684(17) . .
O7 O Uani 0.1489(3) 0.9337(4) -0.1196(3) 1.000 0.0690(19) . .
O8 O Uani 0.2446(3) 1.1854(4) -0.0193(3) 1.000 0.0687(17) . .
O9 O Uani 0.3786(3) 1.2926(4) -0.2181(3) 1.000 0.0707(19) . .
C1 C Uani 0.1177(4) 0.5626(5) -0.0737(4) 1.000 0.055(2) . .
C2 C Uani 0.0603(5) 0.4961(6) -0.1085(4) 1.000 0.066(3) . .
C3 C Uani -0.0157(4) 0.5278(6) -0.1050(4) 1.000 0.060(3) . .
C4 C Uani -0.0315(4) 0.6228(6) -0.0660(4) 1.000 0.059(3) . .
C5 C Uani 0.0277(4) 0.6899(5) -0.0303(3) 1.000 0.050(2) . .
C6 C Uani 0.1043(3) 0.6614(5) -0.0344(3) 1.000 0.044(2) . .
C7 C Uani 0.1734(4) 0.7285(5) -0.0036(3) 1.000 0.051(2) . .
C8 C Uani 0.1709(3) 0.8538(5) 0.0230(3) 1.000 0.043(2) . .
C9 C Uani 0.1880(3) 0.8535(5) 0.1073(3) 1.000 0.045(2) . .
C10 C Uani 0.2719(3) 0.8350(4) 0.1357(3) 1.000 0.0390(19) . .
C11 C Uani 0.2933(3) 0.7847(5) 0.2029(3) 1.000 0.047(2) . .
C12 C Uani 0.3712(4) 0.7731(5) 0.2318(4) 1.000 0.051(2) . .
C13 C Uani 0.4265(4) 0.8146(5) 0.1937(4) 1.000 0.054(3) . .
C14 C Uani 0.4034(3) 0.8655(5) 0.1272(4) 1.000 0.051(2) . .
C15 C Uani 0.3274(3) 0.8773(5) 0.0961(3) 1.000 0.0429(19) . .
C16 C Uani 0.3023(3) 0.9312(5) 0.0266(3) 1.000 0.047(2) . .
C17 C Uani 0.2301(3) 0.9239(5) -0.0082(3) 1.000 0.042(2) . .
C18 C Uani 0.2072(3) 0.9694(5) -0.0820(3) 1.000 0.044(2) . .
C19 C Uani 0.2563(3) 1.0574(5) -0.1133(3) 1.000 0.044(2) . .
C20 C Uani 0.2735(3) 1.1651(5) -0.0820(3) 1.000 0.048(2) . .
C21 C Uani 0.3136(3) 1.2459(5) -0.1159(4) 1.000 0.051(3) . .
C22 C Uani 0.3396(3) 1.2184(6) -0.1810(4) 1.000 0.053(3) . .
C23 C Uani 0.3231(3) 1.1108(5) -0.2108(3) 1.000 0.050(2) . .
C24 C Uani 0.2813(3) 1.0318(5) -0.1782(3) 1.000 0.046(2) . .
C25 C Uani 0.1578(3) 0.9630(5) 0.1386(3) 1.000 0.0442(19) . .
C26 C Uani 0.0812(3) 0.9709(6) 0.1451(4) 1.000 0.057(3) . .
C27 C Uani 0.0501(4) 1.0670(6) 0.1756(4) 1.000 0.061(3) . .
C28 C Uani 0.0983(4) 1.1551(6) 0.2015(4) 1.000 0.061(3) . .
C29 C Uani 0.1736(4) 1.1522(5) 0.1939(4) 1.000 0.063(3) . .
C30 C Uani 0.2029(4) 1.0570(5) 0.1627(4) 1.000 0.065(3) . .
C31 C Uani 0.3880(5) 1.4073(6) -0.1931(6) 1.000 0.103(4) . .
C32 C Uani 0.2724(6) 1.2788(8) 0.0245(5) 1.000 0.121(5) . .
C33 C Uani 0.4636(5) 0.6998(9) 0.3279(5) 1.000 0.112(4) . .
C34 C Uani 0.2244(4) 0.8070(6) 0.3027(4) 1.000 0.075(3) . .
C35 C Uani -0.0065(6) 1.2636(7) 0.2361(5) 1.000 0.112(4) . .
C36 C Uani -0.0628(4) 0.8143(7) 0.0136(4) 1.000 0.079(3) . .
C37 C Uani -0.1487(5) 0.4903(7) -0.1471(5) 1.000 0.091(4) . .
O10 O Uani 0.4094(7) 0.5919(12) 1.0119(12) 1.000 0.377(12) . .
C38 C Uani 0.3371(6) 0.5273(7) 0.9596(7) 1.000 0.127(5) . .
H1 H Uiso 0.16810 0.54170 -0.07610 1.000 0.0660 calc R
H2 H Uiso 0.07120 0.43090 -0.13410 1.000 0.0800 calc R
H4 H Uiso -0.08210 0.64240 -0.06340 1.000 0.0700 calc R
H8 H Uiso 0.11990 0.88630 0.00700 1.000 0.0520 calc R
H9 H Uiso 0.16000 0.78850 0.12420 1.000 0.0540 calc R
H13 H Uiso 0.47820 0.80830 0.21250 1.000 0.0650 calc R
H16 H Uiso 0.33780 0.97290 0.00510 1.000 0.0570 calc R
H21 H Uiso 0.32330 1.31860 -0.09540 1.000 0.0610 calc R
H24 H Uiso 0.26980 0.96050 -0.20000 1.000 0.0550 calc R
H26 H Uiso 0.04890 0.91010 0.12860 1.000 0.0690 calc R
H27 H Uiso -0.00200 1.07090 0.17830 1.000 0.0730 calc R
H29 H Uiso 0.20540 1.21410 0.20960 1.000 0.0760 calc R
H30 H Uiso 0.25450 1.05630 0.15770 1.000 0.0780 calc R
H31A H Uiso 0.33940 1.43740 -0.18480 1.000 0.1550 calc R
H31B H Uiso 0.40760 1.45340 -0.22890 1.000 0.1550 calc R
H31C H Uiso 0.42340 1.40900 -0.14850 1.000 0.1550 calc R
H32A H Uiso 0.32690 1.27150 0.03800 1.000 0.1810 calc R
H32B H Uiso 0.24850 1.27950 0.06750 1.000 0.1810 calc R
H32C H Uiso 0.26090 1.34930 -0.00180 1.000 0.1810 calc R
H33A H Uiso 0.48770 0.65440 0.29470 1.000 0.1680 calc R
H33B H Uiso 0.46540 0.65890 0.37290 1.000 0.1680 calc R
H33C H Uiso 0.49020 0.77190 0.33660 1.000 0.1680 calc R
H34A H Uiso 0.27140 0.81440 0.33590 1.000 0.1120 calc R
H34B H Uiso 0.18700 0.76810 0.32630 1.000 0.1120 calc R
H34C H Uiso 0.20570 0.88220 0.28750 1.000 0.1120 calc R
H35A H Uiso -0.03400 1.26500 0.18740 1.000 0.1680 calc R
H35B H Uiso -0.01570 1.33400 0.26040 1.000 0.1680 calc R
H35C H Uiso -0.02380 1.19950 0.26190 1.000 0.1680 calc R
H36A H Uiso -0.08920 0.82430 -0.03500 1.000 0.1190 calc R
H36B H Uiso -0.06370 0.88540 0.03980 1.000 0.1190 calc R
H36C H Uiso -0.08770 0.75520 0.03750 1.000 0.1190 calc R
H37A H Uiso -0.16250 0.49500 -0.09930 1.000 0.1370 calc R
H37B H Uiso -0.18040 0.43420 -0.17520 1.000 0.1370 calc R
H37C H Uiso -0.15580 0.56420 -0.17040 1.000 0.1370 calc R

loop_
_atom_type_symbol
_atom_type_description
_atom_type_scat_dispersion_real
_atom_type_scat_dispersion_imag
_atom_type_scat_source
O O 0.0106 0.0060 'International Tables Vol C Tables 4.2.6.8 and 6.1.1.4'
Br Br -0.2901 2.4595 'International Tables Vol C Tables 4.2.6.8 and 6.1.1.4'
H H 0.0000 0.0000 'International Tables Vol C Tables 4.2.6.8 and 6.1.1.4'
C C 0.0033 0.0016 'International Tables Vol C Tables 4.2.6.8 and 6.1.1.4'

loop_
_geom_angle_atom_site_label_1
_geom_angle_atom_site_label_2
_geom_angle_atom_site_label_3
_geom_angle
_geom_angle_publ_flag
C3 O1 C37 118.5(6) yes
C5 O2 C36 118.3(5) yes
C28 O4 C35 118.1(6) yes
C11 O5 C34 115.5(4) yes
C12 O6 C33 118.5(6) yes
C20 O8 C32 119.3(6) yes
C22 O9 C31 118.3(6) yes
C2 C1 C6 122.8(7) no
C1 C2 C3 118.6(7) no
O1 C3 C2 115.5(6) yes
O1 C3 C4 124.0(6) yes
C2 C3 C4 120.6(7) no
C3 C4 C5 120.3(7) no
O2 C5 C4 122.1(6) yes
O2 C5 C6 117.8(5) yes
C4 C5 C6 120.2(6) no
C1 C6 C5 117.5(5) no
C1 C6 C7 115.9(5) no
C5 C6 C7 126.6(5) no
O3 C7 C6 118.3(5) yes
O3 C7 C8 117.9(6) yes
C6 C7 C8 123.8(5) no
C7 C8 C9 108.2(5) no
C7 C8 C17 109.2(5) no
C9 C8 C17 110.6(4) no
C8 C9 C10 112.6(4) no
C8 C9 C25 111.0(5) no
C10 C9 C25 111.4(4) no
C9 C10 C11 119.7(5) no
C9 C10 C15 119.5(5) no
C11 C10 C15 120.6(5) no
O5 C11 C10 119.6(5) yes
O5 C11 C12 120.0(5) yes
C10 C11 C12 120.3(5) no
O6 C12 C11 115.5(6) yes
O6 C12 C13 124.6(7) yes
C11 C12 C13 119.9(6) no
C12 C13 C14 118.5(6) no
Br1 C14 C13 116.2(5) yes
Br1 C14 C15 120.1(5) yes
C13 C14 C15 123.6(6) no
C10 C15 C14 117.1(5) no
C10 C15 C16 118.7(5) no
C14 C15 C16 124.2(5) no
C15 C16 C17 123.0(5) no
C8 C17 C16 120.7(5) no
C8 C17 C18 116.5(5) no
C16 C17 C18 122.3(5) no
O7 C18 C17 120.0(5) yes
O7 C18 C19 119.3(5) yes
C17 C18 C19 120.7(5) no
C18 C19 C20 123.1(5) no
C18 C19 C24 118.1(5) no
C20 C19 C24 118.8(5) no
O8 C20 C19 115.3(5) yes
O8 C20 C21 123.9(5) yes
C19 C20 C21 120.7(5) no
C20 C21 C22 120.0(6) no
O9 C22 C21 123.9(6) yes
O9 C22 C23 117.5(6) yes
C21 C22 C23 118.6(6) no
Br2 C23 C22 119.4(4) yes
Br2 C23 C24 119.3(4) yes
C22 C23 C24 121.4(5) no
C19 C24 C23 120.5(5) no
C9 C25 C26 119.5(5) no
C9 C25 C30 124.2(5) no
C26 C25 C30 116.3(6) no
C25 C26 C27 122.6(6) no
C26 C27 C28 118.4(6) no
O4 C28 C27 122.9(6) yes
O4 C28 C29 116.4(6) yes
C27 C28 C29 120.7(7) no
C28 C29 C30 119.9(6) no
C25 C30 C29 122.1(6) no
C2 C1 H1 119.00 no
C6 C1 H1 119.00 no
C1 C2 H2 121.00 no
C3 C2 H2 121.00 no
C3 C4 H4 120.00 no
C5 C4 H4 120.00 no
C7 C8 H8 110.00 no
C9 C8 H8 110.00 no
C17 C8 H8 110.00 no
C8 C9 H9 107.00 no
C10 C9 H9 107.00 no
C25 C9 H9 107.00 no
C12 C13 H13 121.00 no
C14 C13 H13 121.00 no
C15 C16 H16 118.00 no
C17 C16 H16 119.00 no
C20 C21 H21 120.00 no
C22 C21 H21 120.00 no
C19 C24 H24 120.00 no
C23 C24 H24 120.00 no
C25 C26 H26 119.00 no
C27 C26 H26 119.00 no
C26 C27 H27 121.00 no
C28 C27 H27 121.00 no
C28 C29 H29 120.00 no
C30 C29 H29 120.00 no
C25 C30 H30 119.00 no
C29 C30 H30 119.00 no
O9 C31 H31A 109.00 no
O9 C31 H31B 109.00 no
O9 C31 H31C 109.00 no
H31A C31 H31B 110.00 no
H31A C31 H31C 109.00 no
H31B C31 H31C 109.00 no
O8 C32 H32A 109.00 no
O8 C32 H32B 109.00 no
O8 C32 H32C 110.00 no
H32A C32 H32B 109.00 no
H32A C32 H32C 110.00 no
H32B C32 H32C 109.00 no
O6 C33 H33A 109.00 no
O6 C33 H33B 110.00 no
O6 C33 H33C 110.00 no
H33A C33 H33B 109.00 no
H33A C33 H33C 109.00 no
H33B C33 H33C 109.00 no
O5 C34 H34A 109.00 no
O5 C34 H34B 109.00 no
O5 C34 H34C 110.00 no
H34A C34 H34B 110.00 no
H34A C34 H34C 109.00 no
H34B C34 H34C 109.00 no
O4 C35 H35A 109.00 no
O4 C35 H35B 110.00 no
O4 C35 H35C 109.00 no
H35A C35 H35B 109.00 no
H35A C35 H35C 109.00 no
H35B C35 H35C 109.00 no
O2 C36 H36A 109.00 no
O2 C36 H36B 109.00 no
O2 C36 H36C 110.00 no
H36A C36 H36B 109.00 no
H36A C36 H36C 109.00 no
H36B C36 H36C 109.00 no
O1 C37 H37A 109.00 no
O1 C37 H37B 109.00 no
O1 C37 H37C 109.00 no
H37A C37 H37B 110.00 no
H37A C37 H37C 110.00 no
H37B C37 H37C 109.00 no

loop_
_geom_bond_atom_site_label_1
_geom_bond_atom_site_label_2
_geom_bond_distance
_geom_bond_publ_flag
Br1 C14 1.917(6) yes
Br2 C23 1.898(6) yes
O1 C3 1.374(9) yes
O1 C37 1.417(10) yes
O2 C5 1.359(7) yes
O2 C36 1.423(8) yes
O3 C7 1.221(9) yes
O4 C28 1.375(9) yes
O4 C35 1.429(12) yes
O5 C11 1.374(7) yes
O5 C34 1.447(8) yes
O6 C12 1.354(9) yes
O6 C33 1.423(11) yes
O7 C18 1.225(8) yes
O8 C20 1.364(8) yes
O8 C32 1.399(11) yes
O9 C22 1.355(8) yes
O9 C31 1.411(9) yes
O10 C38 1.66(2) yes
C1 C2 1.357(10) no
C1 C6 1.399(9) no
C2 C3 1.402(11) no
C3 C4 1.372(10) no
C4 C5 1.388(10) no
C5 C6 1.405(9) no
C6 C7 1.486(9) no
C7 C8 1.538(8) no
C8 C17 1.509(8) no
C8 C9 1.553(8) no
C9 C10 1.510(8) no
C9 C25 1.527(8) no
C10 C15 1.402(8) no
C10 C11 1.380(8) no
C11 C12 1.405(9) no
C12 C13 1.378(10) no
C13 C14 1.377(10) no
C14 C15 1.384(8) no
C15 C16 1.445(8) no
C16 C17 1.341(8) no
C17 C18 1.470(8) no
C18 C19 1.512(8) no
C19 C24 1.381(8) no
C19 C20 1.392(8) no
C20 C21 1.384(8) no
C21 C22 1.397(10) no
C22 C23 1.379(9) no
C23 C24 1.375(8) no
C25 C26 1.379(8) no
C25 C30 1.384(9) no
C26 C27 1.401(10) no
C27 C28 1.369(10) no
C28 C29 1.358(10) no
C29 C30 1.384(9) no
C1 H1 0.9300 no
C2 H2 0.9300 no
C4 H4 0.9300 no
C8 H8 0.9800 no
C9 H9 0.9800 no
C13 H13 0.9300 no
C16 H16 0.9300 no
C21 H21 0.9300 no
C24 H24 0.9300 no
C26 H26 0.9300 no
C27 H27 0.9300 no
C29 H29 0.9300 no
C30 H30 0.9300 no
C31 H31B 0.9600 no
C31 H31C 0.9600 no
C31 H31A 0.9600 no
C32 H32B 0.9600 no
C32 H32C 0.9600 no
C32 H32A 0.9600 no
C33 H33B 0.9600 no
C33 H33C 0.9600 no
C33 H33A 0.9600 no
C34 H34A 0.9600 no
C34 H34B 0.9600 no
C34 H34C 0.9600 no
C35 H35A 0.9600 no
C35 H35B 0.9600 no
C35 H35C 0.9600 no
C36 H36B 0.9600 no
C36 H36C 0.9600 no
C36 H36A 0.9600 no
C37 H37B 0.9600 no
C37 H37C 0.9600 no
C37 H37A 0.9600 no

loop_
_geom_contact_atom_site_label_1
_geom_contact_atom_site_label_2
_geom_contact_distance
_geom_contact_site_symmetry_2
_geom_contact_publ_flag
Br1 Br1 3.5424(16) 3_675 no
Br2 O9 2.972(5) . no
Br1 H33B 3.0500 2_655 no
Br1 H16 2.7800 . no
O2 C26 3.393(8) . no
O2 C8 2.861(7) . no
O2 C9 3.405(7) . no
O3 C10 3.076(7) . no
O3 C38 2.718(11) 1_554 no
O3 C15 3.171(8) . no
O3 O10 3.211(14) 1_554 no
O3 C16 3.125(8) . no
O5 C25 3.374(7) . no
O5 O6 2.675(7) . no
O6 C34 3.036(9) . no
O6 O5 2.675(7) . no
O7 C7 3.199(8) . no
O8 C17 3.053(7) . no
O8 C16 3.193(8) . no
O8 C36 3.227(9) 3_575 no
O9 Br2 2.972(5) . no
O10 O3 3.211(14) 1_556 no
O1 H35C 2.7700 4_564 no
O2 H26 2.6400 . no
O2 H8 2.2300 . no
O3 H1 2.3600 . no
O5 H37B 2.5000 3_565 no
O5 H24 2.6100 4_565 no
O5 H9 2.4400 . no
O6 H34A 2.4900 . no
O7 H27 2.6600 3_575 no
O7 H8 2.5500 . no
O7 H24 2.8100 . no
O7 H34B 2.6700 4_564 no
O8 H36C 2.8200 3_575 no
O9 H13 2.7700 3_675 no
C1 C34 3.530(10) 4_564 no
C3 C35 3.502(11) 3_575 no
C3 C5 3.596(9) 3_565 no
C4 C35 3.588(12) 3_575 no
C5 C3 3.596(9) 3_565 no
C7 C15 3.504(8) . no
C7 O7 3.199(8) . no
C8 O2 2.861(7) . no
C9 O2 3.405(7) . no
C10 O3 3.076(7) . no
C11 C30 3.566(8) . no
C15 C30 3.398(9) . no
C15 O3 3.171(8) . no
C15 C7 3.504(8) . no
C16 C20 3.376(8) . no
C16 C25 3.552(8) . no
C16 O8 3.193(8) . no
C16 O3 3.125(8) . no
C17 O8 3.053(7) . no
C20 C16 3.376(8) . no
C21 C38 3.553(11) 1_564 no
C25 C34 3.592(9) . no
C25 O5 3.374(7) . no
C25 C16 3.552(8) . no
C26 O2 3.393(8) . no
C30 C11 3.566(8) . no
C30 C15 3.398(9) . no
C31 C38 3.408(16) 1_564 no
C32 C38 3.390(13) 1_564 no
C34 C1 3.530(10) 4_565 no
C34 C25 3.592(9) . no
C34 O6 3.036(9) . no
C35 C3 3.502(11) 3_575 no
C35 C4 3.588(12) 3_575 no
C36 O8 3.227(9) 3_575 no
C38 O3 2.718(11) 1_556 no
C38 C21 3.553(11) 1_546 no
C38 C32 3.390(13) 1_546 no
C38 C31 3.408(16) 1_546 no
C1 H34B 3.0800 4_564 no
C3 H35A 3.0500 3_575 no
C4 H37C 2.7800 . no
C4 H36A 2.6500 . no
C4 H36C 2.7600 . no
C4 H37A 2.7400 . no
C4 H35A 2.9900 3_575 no
C5 H35A 2.9900 3_575 no
C5 H8 2.8200 . no
C6 H35A 3.0500 3_575 no
C10 H30 2.6200 . no
C12 H34A 2.8500 . no
C13 H33C 2.7700 . no
C13 H33A 2.7500 . no
C13 H31B 3.0900 4_575 no
C15 H30 2.7800 . no
C16 H30 3.0700 . no
C19 H16 2.6300 . no
C20 H16 2.8900 . no
C21 H32A 2.8600 . no
C21 H31A 2.6400 . no
C21 H32C 2.7200 . no
C21 H31C 2.8400 . no
C22 H29 2.9800 4_574 no
C25 H34C 2.9300 . no
C26 H35B 2.7500 2_545 no
C26 H8 2.9300 . no
C27 H36A 3.0800 3_575 no
C27 H35C 2.7000 . no
C27 H35B 3.0500 2_545 no
C27 H35A 2.7600 . no
C28 H36A 3.0900 3_575 no
C30 H34C 3.0800 . no
C31 H21 2.5100 . no
C32 H21 2.5700 . no
C33 H13 2.5400 . no
C35 H27 2.4900 . no
C36 H26 2.9000 . no
C36 H4 2.4500 . no
C37 H4 2.5200 . no
C38 H1 2.9600 1_556 no
C38 H31C 3.0300 1_546 no
C38 H21 2.6300 1_546 no
C38 H31A 2.8900 1_546 no
C38 H34A 3.0300 4_565 no
C38 H32C 2.6200 1_546 no
H1 C38 2.9600 1_554 no
H1 O3 2.3600 . no
H4 H36A 2.1800 . no
H4 C36 2.4500 . no
H4 C37 2.5200 . no
H4 H37C 2.3900 . no
H4 H36C 2.3000 . no
H4 H37A 2.2600 . no
H8 C5 2.8200 . no
H8 O7 2.5500 . no
H8 C26 2.9300 . no
H8 O2 2.2300 . no
H9 O5 2.4400 . no
H9 H26 2.4300 . no
H13 O9 2.7700 3_675 no
H13 C33 2.5400 . no
H13 H33A 2.3400 . no
H13 H33C 2.3300 . no
H16 Br1 2.7800 . no
H16 C19 2.6300 . no
H16 C20 2.8900 . no
H21 H31C 2.3900 . no
H21 H32A 2.5400 . no
H21 H32C 2.2300 . no
H21 C38 2.6300 1_564 no
H21 C31 2.5100 . no
H21 C32 2.5700 . no
H21 H31A 2.2100 . no
H24 O7 2.8100 . no
H24 O5 2.6100 4_564 no
H26 C36 2.9000 . no
H26 H9 2.4300 . no
H26 O2 2.6400 . no
H26 H35B 2.4000 2_545 no
H26 H36B 2.4000 . no
H27 C35 2.4900 . no
H27 O7 2.6600 3_575 no
H27 H35C 2.2300 . no
H27 H35A 2.3300 . no
H29 C22 2.9800 4_575 no
H30 C16 3.0700 . no
H30 C15 2.7800 . no
H30 C10 2.6200 . no
H31A C38 2.8900 1_564 no
H31A H21 2.2100 . no
H31A C21 2.6400 . no
H31B C13 3.0900 4_574 no
H31C H21 2.3900 . no
H31C C21 2.8400 . no
H31C C38 3.0300 1_564 no
H32A C21 2.8600 . no
H32A H21 2.5400 . no
H32C C21 2.7200 . no
H32C C38 2.6200 1_564 no
H32C H21 2.2300 . no
H33A H13 2.3400 . no
H33A C13 2.7500 . no
H33B Br1 3.0500 2_645 no
H33C H13 2.3300 . no
H33C C13 2.7700 . no
H34A O6 2.4900 . no
H34A C38 3.0300 4_564 no
H34A C12 2.8500 . no
H34B C1 3.0800 4_565 no
H34B O7 2.6700 4_565 no
H34C C25 2.9300 . no
H34C C30 3.0800 . no
H35A C27 2.7600 . no
H35A C6 3.0500 3_575 no
H35A C5 2.9900 3_575 no
H35A H27 2.3300 . no
H35A C3 3.0500 3_575 no
H35A C4 2.9900 3_575 no
H35B C27 3.0500 2_555 no
H35B H26 2.4000 2_555 no
H35B C26 2.7500 2_555 no
H35C C27 2.7000 . no
H35C H27 2.2300 . no
H35C O1 2.7700 4_565 no
H36A H4 2.1800 . no
H36A C4 2.6500 . no
H36A C27 3.0800 3_575 no
H36A C28 3.0900 3_575 no
H36B H26 2.4000 . no
H36C O8 2.8200 3_575 no
H36C C4 2.7600 . no
H36C H4 2.3000 . no
H37A H4 2.2600 . no
H37A C4 2.7400 . no
H37B O5 2.5000 3_565 no
H37C C4 2.7800 . no
H37C H4 2.3900 . no

loop_
_geom_hbond_atom_site_label_D
_geom_hbond_atom_site_label_H
_geom_hbond_atom_site_label_A
_geom_hbond_distance_DH
_geom_hbond_distance_HA
_geom_hbond_distance_DA
_geom_hbond_angle_DHA
_geom_hbond_site_symmetry_A
_geom_hbond_publ_flag
C1 H1 O3 0.9300 2.3600 2.700(9) 101.00 . yes
C8 H8 O2 0.9800 2.2300 2.861(7) 121.00 . yes
C9 H9 O5 0.9800 2.4400 2.815(7) 102.00 . yes
C16 H16 Br1 0.9300 2.7800 3.193(5) 108.00 . yes
C34 H34A O6 0.9600 2.4900 3.036(9) 116.00 . yes
C37 H37B O5 0.9600 2.5000 3.443(9) 167.00 3_565 yes

loop_
_geom_torsion_atom_site_label_1
_geom_torsion_atom_site_label_2
_geom_torsion_atom_site_label_3
_geom_torsion_atom_site_label_4
_geom_torsion
_geom_torsion_publ_flag
C37 O1 C3 C4 7.3(10) no
C37 O1 C3 C2 -173.5(7) no
C36 O2 C5 C4 -4.6(8) no
C36 O2 C5 C6 177.6(5) no
C35 O4 C28 C29 173.7(7) no
C35 O4 C28 C27 -4.0(10) no
C34 O5 C11 C12 75.2(7) no
C34 O5 C11 C10 -107.8(6) no
C33 O6 C12 C11 176.1(6) no
C33 O6 C12 C13 -4.4(10) no
C32 O8 C20 C19 165.8(6) no
C32 O8 C20 C21 -17.7(9) no
C31 O9 C22 C23 172.5(6) no
C31 O9 C22 C21 -5.6(10) no
C6 C1 C2 C3 0.1(11) no
C2 C1 C6 C7 -176.2(6) no
C2 C1 C6 C5 1.4(10) no
C1 C2 C3 C4 -1.3(11) no
C1 C2 C3 O1 179.5(6) no
O1 C3 C4 C5 -179.9(6) no
C2 C3 C4 C5 1.0(11) no
C3 C4 C5 C6 0.5(10) no
C3 C4 C5 O2 -177.2(6) no
C4 C5 C6 C7 175.6(6) no
C4 C5 C6 C1 -1.6(9) no
O2 C5 C6 C7 -6.5(9) no
O2 C5 C6 C1 176.2(5) no
C5 C6 C7 O3 167.0(6) no
C1 C6 C7 O3 -15.7(8) no
C1 C6 C7 C8 163.0(6) no
C5 C6 C7 C8 -14.3(9) no
O3 C7 C8 C17 46.6(7) no
C6 C7 C8 C9 107.4(6) no
C6 C7 C8 C17 -132.1(5) no
O3 C7 C8 C9 -73.9(7) no
C7 C8 C17 C16 -88.3(6) no
C7 C8 C9 C25 -158.6(5) no
C7 C8 C17 C18 83.8(6) no
C9 C8 C17 C18 -157.2(5) no
C17 C8 C9 C25 81.8(6) no
C7 C8 C9 C10 75.7(6) no
C9 C8 C17 C16 30.8(7) no
C17 C8 C9 C10 -43.9(6) no
C10 C9 C25 C26 -152.9(6) no
C8 C9 C10 C11 -152.5(5) no
C8 C9 C25 C26 80.8(7) no
C25 C9 C10 C15 -93.0(6) no
C25 C9 C10 C11 82.0(6) no
C10 C9 C25 C30 26.0(8) no
C8 C9 C25 C30 -100.3(7) no
C8 C9 C10 C15 32.5(7) no
C15 C10 C11 O5 -178.3(5) no
C9 C10 C15 C14 175.4(5) no
C11 C10 C15 C14 0.4(8) no
C9 C10 C11 C12 -176.3(5) no
C11 C10 C15 C16 -178.9(5) no
C9 C10 C15 C16 -3.9(8) no
C9 C10 C11 O5 6.7(8) no
C15 C10 C11 C12 -1.3(8) no
O5 C11 C12 O6 -2.0(8) no
C10 C11 C12 C13 1.6(9) no
O5 C11 C12 C13 178.5(5) no
C10 C11 C12 O6 -179.0(5) no
O6 C12 C13 C14 179.8(6) no
C11 C12 C13 C14 -0.8(9) no
C12 C13 C14 C15 -0.1(10) no
C12 C13 C14 Br1 -178.3(5) no
C13 C14 C15 C16 179.6(6) no
C13 C14 C15 C10 0.4(9) no
Br1 C14 C15 C10 178.4(4) no
Br1 C14 C15 C16 -2.4(8) no
C10 C15 C16 C17 -12.9(9) no
C14 C15 C16 C17 167.9(6) no
C15 C16 C17 C8 -2.3(9) no
C15 C16 C17 C18 -173.8(5) no
C16 C17 C18 O7 159.0(6) no
C16 C17 C18 C19 -18.9(8) no
C8 C17 C18 O7 -12.9(8) no
C8 C17 C18 C19 169.2(5) no
O7 C18 C19 C24 -54.2(8) no
C17 C18 C19 C24 123.8(6) no
C17 C18 C19 C20 -60.1(8) no
O7 C18 C19 C20 121.9(6) no
C24 C19 C20 C21 1.2(8) no
C18 C19 C20 C21 -174.9(5) no
C24 C19 C20 O8 177.8(5) no
C20 C19 C24 C23 0.7(8) no
C18 C19 C24 C23 177.0(5) no
C18 C19 C20 O8 1.7(8) no
C19 C20 C21 C22 -2.2(9) no
O8 C20 C21 C22 -178.5(6) no
C20 C21 C22 O9 179.4(6) no
C20 C21 C22 C23 1.2(9) no
O9 C22 C23 C24 -177.5(5) no
C21 C22 C23 Br2 -179.1(4) no
O9 C22 C23 Br2 2.6(8) no
C21 C22 C23 C24 0.7(9) no
C22 C23 C24 C19 -1.7(9) no
Br2 C23 C24 C19 178.2(4) no
C9 C25 C30 C29 -176.8(6) no
C26 C25 C30 C29 2.1(10) no
C9 C25 C26 C27 177.8(6) no
C30 C25 C26 C27 -1.3(10) no
C25 C26 C27 C28 -1.6(11) no
C26 C27 C28 C29 3.8(11) no
C26 C27 C28 O4 -178.6(7) no
O4 C28 C29 C30 179.2(6) no
C27 C28 C29 C30 -3.0(11) no
C28 C29 C30 C25 -0.1(11) no
